data_4315285
loop_
_publ_author_name
'Young-Hyuk Joo'
'Haixiang Gao'
'Yanqiang Zhang'
'Jean'ne M. Shreeve'

_publ_contact_author_address
;
Laboratory for the Structure of Matter
Naval Research Laboratory
Washington, DC 20375
;
_publ_contact_author_email damon.parrish@nrl.navy.mil
_publ_contact_author_fax 202-767-6874
_publ_contact_author_name 'Dr Damon A. Parrish'
_publ_contact_author_phone 202-404-2141
_publ_section_title
;
 Inorganic or Organic Azide-Containing Hypergolic Ionic Liquids. As poster
 published in 1st Korean International Symposium on High Energy Materials,
 Incheon, Korea, October 6-9, 2009.
;
_journal_name_full 'Inorganic Chemistry'
_journal_page_first 3282
_journal_page_last 3288
_journal_paper_doi 10.1021/ic902224t
_journal_volume 49
_journal_year 2010
_chemical_formula_moiety 'C4 H10 N7 1+, C1 N3 O2 1-'
_chemical_formula_sum 'C5 H10 N10 O2'
_chemical_formula_weight 242.20
_chemical_name_systematic
; 

 bis(2-azidoethyl)ammonium nitrocyanamide 

;
_space_group_IT_number 2
_symmetry_cell_setting triclinic
_symmetry_space_group_name_Hall '-P 1'
_symmetry_space_group_name_H-M 'P -1'
_atom_sites_solution_hydrogens geom
_atom_sites_solution_primary direct
_atom_sites_solution_secondary difmap
_audit_creation_date 2009-10-08
_audit_creation_method 'from SHELXTL CIF, local template and enCIFer'
_cell_angle_alpha 103.976(4)
_cell_angle_beta 94.637(5)
_cell_angle_gamma 97.667(5)
_cell_formula_units_Z 2
_cell_length_a 7.296(3)
_cell_length_b 7.970(3)
_cell_length_c 10.126(4)
_cell_measurement_temperature 100(2)
_cell_volume 562.4(4)
_computing_cell_refinement 'Bruker APEX2 v2009.3-0 (Bruker, 2009)'
_computing_data_collection 'Bruker APEX2 v2009.3-0 (Bruker, 2009)'
_computing_data_reduction
;

Bruker SAINT v7.60A (Bruker, 2009), Bruker XPREP v2008/2 (Bruker, 2008)

;
_computing_molecular_graphics 'Bruker SHELXTL v2008/4 (Bruker, 2008)'
_computing_publication_material 'Bruker SHELXTL v2008/4 (Bruker, 2008)'
_computing_structure_refinement 'Bruker SHELXTL v2008/4 (Bruker, 2008)'
_computing_structure_solution 'Bruker SHELXTL v2008/4 (Bruker, 2008)'
_diffrn_ambient_temperature 100(2)
_diffrn_measured_fraction_theta_full 0.974
_diffrn_measured_fraction_theta_max 0.974
_diffrn_measurement_device_type 'Bruker SMART APEX II CCD'
_diffrn_measurement_method '\w scans'
_diffrn_radiation_monochromator graphite
_diffrn_radiation_source 'fine focus sealed tube'
_diffrn_radiation_type MoK\a
_diffrn_radiation_wavelength 0.71073
_diffrn_reflns_av_R_equivalents 0.0139
_diffrn_reflns_av_sigmaI/netI 0.0184
_diffrn_reflns_limit_h_max 7
_diffrn_reflns_limit_h_min -9
_diffrn_reflns_limit_k_max 9
_diffrn_reflns_limit_k_min -9
_diffrn_reflns_limit_l_max 12
_diffrn_reflns_limit_l_min -12
_diffrn_reflns_number 5077
_diffrn_reflns_theta_full 26.52
_diffrn_reflns_theta_max 26.52
_diffrn_reflns_theta_min 2.09
_exptl_absorpt_coefficient_mu 0.115
_exptl_absorpt_correction_T_max 0.7454
_exptl_absorpt_correction_T_min 0.6642
_exptl_absorpt_correction_type multi-scan
_exptl_absorpt_process_details 'SADABS v2008/1 (Bruker, 2008)'
_exptl_crystal_colour colorless
_exptl_crystal_density_diffrn 1.430
_exptl_crystal_density_method 'not measured'
_exptl_crystal_description plate
_exptl_crystal_F_000 252
_exptl_crystal_size_max 0.24
_exptl_crystal_size_mid 0.17
_exptl_crystal_size_min 0.06
_refine_diff_density_max 0.275
_refine_diff_density_min -0.196
_refine_diff_density_rms 0.037
_refine_ls_extinction_method none
_refine_ls_goodness_of_fit_ref 1.033
_refine_ls_hydrogen_treatment constr
_refine_ls_matrix_type full
_refine_ls_number_parameters 154
_refine_ls_number_reflns 2267
_refine_ls_number_restraints 0
_refine_ls_restrained_S_all 1.033
_refine_ls_R_factor_all 0.0345
_refine_ls_R_factor_gt 0.0301
_refine_ls_shift/su_max 0.000
_refine_ls_shift/su_mean 0.000
_refine_ls_structure_factor_coef Fsqd
_refine_ls_weighting_details 'calc w=1/[\s^2^(Fo^2^)+(0.0387P)^2^+0.1588P] where P=(Fo^2^+2Fc^2^)/3'
_refine_ls_weighting_scheme calc
_refine_ls_wR_factor_gt 0.0757
_refine_ls_wR_factor_ref 0.0787
_reflns_number_gt 2025
_reflns_number_total 2267
_reflns_threshold_expression I>2\s(I)
_cod_data_source_file ic902224t_si_001_2.cif
_cod_data_source_block compound13
_cod_depositor_comments
;
The following automatic conversions were performed:

'_symmetry_cell_setting' value 'Triclinic' changed to 'triclinic'
according to the built-in table from CIF Core dictionary named
'cif_core.dic' version 2.4.1 from 2010-06-29.

Automatic conversion script
Id: cif_fix_values 1646 2011-03-28 12:23:43Z adriana 
;
_cod_original_cell_volume 562.3(3)
_cod_database_code 4315285

loop_
_symmetry_equiv_pos_as_xyz
'x, y, z'
'-x, -y, -z'

loop_
_atom_site_label
_atom_site_type_symbol
_atom_site_fract_x
_atom_site_fract_y
_atom_site_fract_z
_atom_site_U_iso_or_equiv
_atom_site_adp_type
_atom_site_occupancy
_atom_site_symmetry_multiplicity
_atom_site_calc_flag
_atom_site_refinement_flags
_atom_site_disorder_assembly
_atom_site_disorder_group
N1 N 0.83045(17) 0.41950(16) 0.56882(11) 0.0352(3) Uani 1 1 d . . .
N2 N 0.80202(14) 0.34808(13) 0.45625(10) 0.0227(2) Uani 1 1 d . . .
N3 N 0.77745(14) 0.25328(12) 0.33798(9) 0.0211(2) Uani 1 1 d . . .
C4 C 0.71411(16) 0.33647(14) 0.22993(11) 0.0204(2) Uani 1 1 d . . .
H4A H 0.7369 0.2660 0.1397 0.024 Uiso 1 1 calc R . .
H4B H 0.7884 0.4544 0.2461 0.024 Uiso 1 1 calc R . .
C5 C 0.50921(16) 0.35296(13) 0.22645(11) 0.0184(2) Uani 1 1 d . . .
H5A H 0.4884 0.4369 0.3114 0.022 Uiso 1 1 calc R . .
H5B H 0.4709 0.3988 0.1476 0.022 Uiso 1 1 calc R . .
N6 N 0.39396(12) 0.17930(11) 0.21413(9) 0.0154(2) Uani 1 1 d . . .
H6A H 0.4271 0.0984 0.1423 0.018 Uiso 1 1 calc R . .
H6B H 0.4202 0.1443 0.2928 0.018 Uiso 1 1 calc R . .
C7 C 0.19011(16) 0.17993(14) 0.19150(12) 0.0201(2) Uani 1 1 d . . .
H7A H 0.1578 0.2014 0.1008 0.024 Uiso 1 1 calc R . .
H7B H 0.1553 0.2758 0.2624 0.024 Uiso 1 1 calc R . .
C8 C 0.08203(17) 0.00674(14) 0.19784(12) 0.0220(3) Uani 1 1 d . . .
H8A H 0.1186 -0.0184 0.2865 0.026 Uiso 1 1 calc R . .
H8B H -0.0531 0.0121 0.1903 0.026 Uiso 1 1 calc R . .
N9 N 0.12276(14) -0.13347(12) 0.08348(9) 0.0199(2) Uani 1 1 d . . .
N10 N 0.13488(14) -0.27511(12) 0.11086(9) 0.0204(2) Uani 1 1 d . . .
N11 N 0.15116(17) -0.41022(13) 0.12144(11) 0.0326(3) Uani 1 1 d . . .
N12 N 0.37630(16) 0.22971(14) 0.50741(10) 0.0276(2) Uani 1 1 d . . .
C13 C 0.41558(16) 0.18826(14) 0.60633(11) 0.0186(2) Uani 1 1 d . . .
N14 N 0.47735(14) 0.12684(12) 0.71071(9) 0.0196(2) Uani 1 1 d . . .
N15 N 0.39370(13) 0.18094(11) 0.82291(9) 0.0163(2) Uani 1 1 d . . .
O16 O 0.28244(12) 0.28650(11) 0.83033(9) 0.0268(2) Uani 1 1 d . . .
O17 O 0.43541(12) 0.11719(10) 0.92077(8) 0.02252(19) Uani 1 1 d . . .

loop_
_atom_site_aniso_label
_atom_site_aniso_U_11
_atom_site_aniso_U_22
_atom_site_aniso_U_33
_atom_site_aniso_U_23
_atom_site_aniso_U_13
_atom_site_aniso_U_12
N1 0.0370(7) 0.0397(7) 0.0227(6) 0.0003(5) 0.0024(5) -0.0007(5)
N2 0.0197(5) 0.0238(5) 0.0233(5) 0.0048(4) 0.0026(4) 0.0016(4)
N3 0.0233(5) 0.0190(5) 0.0192(5) 0.0015(4) 0.0007(4) 0.0046(4)
C4 0.0227(6) 0.0184(5) 0.0207(5) 0.0058(4) 0.0046(4) 0.0027(4)
C5 0.0220(6) 0.0127(5) 0.0200(5) 0.0041(4) 0.0020(4) 0.0016(4)
N6 0.0192(5) 0.0133(4) 0.0139(4) 0.0037(3) 0.0015(3) 0.0032(3)
C7 0.0180(6) 0.0163(5) 0.0246(6) 0.0028(4) 0.0006(4) 0.0037(4)
C8 0.0214(6) 0.0176(5) 0.0248(6) 0.0004(4) 0.0061(4) 0.0024(4)
N9 0.0251(5) 0.0149(5) 0.0191(5) 0.0033(4) 0.0020(4) 0.0028(4)
N10 0.0224(5) 0.0195(5) 0.0165(5) 0.0016(4) -0.0014(4) 0.0013(4)
N11 0.0479(7) 0.0193(5) 0.0287(6) 0.0051(4) -0.0047(5) 0.0064(5)
N12 0.0360(6) 0.0289(6) 0.0192(5) 0.0089(4) 0.0024(4) 0.0046(4)
C13 0.0221(6) 0.0153(5) 0.0172(5) 0.0024(4) 0.0032(4) 0.0009(4)
N14 0.0258(5) 0.0201(5) 0.0147(4) 0.0052(4) 0.0049(4) 0.0065(4)
N15 0.0191(5) 0.0133(4) 0.0164(4) 0.0039(3) 0.0028(3) 0.0016(3)
O16 0.0313(5) 0.0247(4) 0.0317(5) 0.0122(4) 0.0129(4) 0.0150(4)
O17 0.0324(5) 0.0236(4) 0.0151(4) 0.0091(3) 0.0043(3) 0.0081(3)

loop_
_atom_type_symbol
_atom_type_description
_atom_type_scat_dispersion_real
_atom_type_scat_dispersion_imag
_atom_type_scat_source
C C 0.0033 0.0016 'International Tables Vol C Tables 4.2.6.8 and 6.1.1.4'
H H 0.0000 0.0000 'International Tables Vol C Tables 4.2.6.8 and 6.1.1.4'
N N 0.0061 0.0033 'International Tables Vol C Tables 4.2.6.8 and 6.1.1.4'
O O 0.0106 0.0060 'International Tables Vol C Tables 4.2.6.8 and 6.1.1.4'

loop_
_geom_angle_atom_site_label_1
_geom_angle_atom_site_label_2
_geom_angle_atom_site_label_3
_geom_angle
_geom_angle_site_symmetry_1
_geom_angle_site_symmetry_3
_geom_angle_publ_flag
N1 N2 N3 172.41(12) . . ?
N2 N3 C4 115.61(10) . . ?
N3 C4 C5 112.57(9) . . ?
N3 C4 H4A 109.1 . . ?
C5 C4 H4A 109.1 . . ?
N3 C4 H4B 109.1 . . ?
C5 C4 H4B 109.1 . . ?
H4A C4 H4B 107.8 . . ?
N6 C5 C4 110.51(9) . . ?
N6 C5 H5A 109.5 . . ?
C4 C5 H5A 109.5 . . ?
N6 C5 H5B 109.5 . . ?
C4 C5 H5B 109.5 . . ?
H5A C5 H5B 108.1 . . ?
C7 N6 C5 113.67(8) . . ?
C7 N6 H6A 108.8 . . ?
C5 N6 H6A 108.8 . . ?
C7 N6 H6B 108.8 . . ?
C5 N6 H6B 108.8 . . ?
H6A N6 H6B 107.7 . . ?
N6 C7 C8 110.66(9) . . ?
N6 C7 H7A 109.5 . . ?
C8 C7 H7A 109.5 . . ?
N6 C7 H7B 109.5 . . ?
C8 C7 H7B 109.5 . . ?
H7A C7 H7B 108.1 . . ?
N9 C8 C7 108.90(9) . . ?
N9 C8 H8A 109.9 . . ?
C7 C8 H8A 109.9 . . ?
N9 C8 H8B 109.9 . . ?
C7 C8 H8B 109.9 . . ?
H8A C8 H8B 108.3 . . ?
N10 N9 C8 115.34(9) . . ?
N11 N10 N9 172.30(12) . . ?
N12 C13 N14 171.84(12) . . ?
C13 N14 N15 112.42(9) . . ?
O16 N15 O17 121.84(9) . . ?
O16 N15 N14 122.78(9) . . ?
O17 N15 N14 115.39(9) . . ?

loop_
_geom_bond_atom_site_label_1
_geom_bond_atom_site_label_2
_geom_bond_distance
_geom_bond_site_symmetry_2
_geom_bond_publ_flag
N1 N2 1.1328(15) . ?
N2 N3 1.2367(14) . ?
N3 C4 1.4834(15) . ?
C4 C5 1.5164(17) . ?
C4 H4A 0.9900 . ?
C4 H4B 0.9900 . ?
C5 N6 1.4924(14) . ?
C5 H5A 0.9900 . ?
C5 H5B 0.9900 . ?
N6 C7 1.4873(15) . ?
N6 H6A 0.9200 . ?
N6 H6B 0.9200 . ?
C7 C8 1.5138(16) . ?
C7 H7A 0.9900 . ?
C7 H7B 0.9900 . ?
C8 N9 1.4822(14) . ?
C8 H8A 0.9900 . ?
C8 H8B 0.9900 . ?
N9 N10 1.2381(14) . ?
N10 N11 1.1282(14) . ?
N12 C13 1.1546(15) . ?
C13 N14 1.3385(14) . ?
N14 N15 1.3397(13) . ?
N15 O16 1.2384(13) . ?
N15 O17 1.2523(12) . ?

loop_
_geom_hbond_atom_site_label_D
_geom_hbond_atom_site_label_H
_geom_hbond_atom_site_label_A
_geom_hbond_distance_DH
_geom_hbond_distance_HA
_geom_hbond_distance_DA
_geom_hbond_angle_DHA
_geom_hbond_site_symmetry_A
N6 H6A O17 0.92 2.10 2.9154(14) 147.5 2_656
N6 H6B N12 0.92 2.18 2.9148(17) 136.5 .

loop_
_geom_torsion_atom_site_label_1
_geom_torsion_atom_site_label_2
_geom_torsion_atom_site_label_3
_geom_torsion_atom_site_label_4
_geom_torsion
_geom_torsion_site_symmetry_1
_geom_torsion_site_symmetry_2
_geom_torsion_site_symmetry_3
_geom_torsion_site_symmetry_4
_geom_torsion_publ_flag
N1 N2 N3 C4 -178.6(9) . . . . ?
N2 N3 C4 C5 -76.61(12) . . . . ?
N3 C4 C5 N6 -53.97(12) . . . . ?
C4 C5 N6 C7 -172.33(9) . . . . ?
C5 N6 C7 C8 -172.89(9) . . . . ?
N6 C7 C8 N9 -64.17(12) . . . . ?
C7 C8 N9 N10 142.48(10) . . . . ?
C8 N9 N10 N11 -176.0(9) . . . . ?
N12 C13 N14 N15 -177.5(8) . . . . ?
C13 N14 N15 O16 -5.07(14) . . . . ?
C13 N14 N15 O17 174.84(9) . . . . ?
